data_7056101
loop_
_publ_author_name
'Ma, Qing'
'Jiang, Tao'
'Chi, Yu'
'Chen, Ya'
'Wang, Jun'
'Huang, Jinglun'
'Nie, Fude'

_publ_section_title
;
 A novel multi-nitrogen 2,4,6,8,10,12-hexanitrohexaazaisowurtzitane based
 energetic cocrystal with 1-methyl-3,4,5-trinitropyrazole as a donor:
 experimental and theoretical investigations of intermolecular
 interactions
;
_journal_name_full 'New J. Chem.'
_journal_paper_doi 10.1039/C6NJ03976F
_journal_year 2017
_chemical_formula_moiety 'C4 H3 N5 O6'
_chemical_formula_sum 'C4 H3 N5 O6'
_chemical_formula_weight 217.11
_chemical_name_systematic
;
 ?
;
_space_group_crystal_system orthorhombic
_space_group_IT_number 33
_space_group_name_Hall 'P 2c -2n'
_space_group_name_H-M_alt 'P n a 21'
_symmetry_space_group_name_Hall 'P 2c -2n'
_symmetry_space_group_name_H-M 'P n a 21'
_atom_sites_solution_hydrogens geom
_atom_sites_solution_primary direct
_audit_creation_date 2015-03-27
_audit_creation_method
;
Olex2 1.2
(compiled 2015.01.26 svn.r3150 for OlexSys, GUI svn.r4998)
;
_audit_update_record
;
2015-03-27 deposited with the CCDC.
2017-04-18 downloaded from the CCDC.
;
_cell_angle_alpha 90
_cell_angle_beta 90
_cell_angle_gamma 90
_cell_formula_units_Z 4
_cell_length_a 11.9211(5)
_cell_length_b 8.3391(4)
_cell_length_c 8.4760(4)
_cell_measurement_temperature 293(2)
_cell_volume 842.61(7)
_computing_molecular_graphics 'Olex2 (Dolomanov et al., 2009)'
_computing_publication_material 'Olex2 (Dolomanov et al., 2009)'
_computing_structure_refinement 'ShelXL (Sheldrick, 2008)'
_computing_structure_solution 'ShelXS (Sheldrick, 2008)'
_diffrn_ambient_temperature 293(2)
_diffrn_measured_fraction_theta_full 0.998
_diffrn_measured_fraction_theta_max 0.882
_diffrn_measurement_device_type 'multiwire proportional'
_diffrn_measurement_method 'phi and omega scans'
_diffrn_radiation_monochromator graphite
_diffrn_radiation_type MoK\a
_diffrn_radiation_wavelength 0.71073
_diffrn_reflns_av_R_equivalents 0.0165
_diffrn_reflns_av_unetI/netI 0.0352
_diffrn_reflns_Laue_measured_fraction_full 0.998
_diffrn_reflns_Laue_measured_fraction_max 0.882
_diffrn_reflns_limit_h_max 10
_diffrn_reflns_limit_h_min -16
_diffrn_reflns_limit_k_max 8
_diffrn_reflns_limit_k_min -10
_diffrn_reflns_limit_l_max 11
_diffrn_reflns_limit_l_min -7
_diffrn_reflns_number 2187
_diffrn_reflns_point_group_measured_fraction_full 0.732
_diffrn_reflns_point_group_measured_fraction_max 0.617
_diffrn_reflns_theta_full 25.242
_diffrn_reflns_theta_max 28.846
_diffrn_reflns_theta_min 3.418
_exptl_absorpt_coefficient_mu 0.162
_exptl_absorpt_correction_type none
_exptl_crystal_colour colourless
_exptl_crystal_colour_primary colourless
_exptl_crystal_density_diffrn 1.711
_exptl_crystal_description block
_exptl_crystal_F_000 440
_refine_diff_density_max 0.161
_refine_diff_density_min -0.150
_refine_diff_density_rms 0.035
_refine_ls_abs_structure_details
;
 Flack x determined using 253 quotients [(I+)-(I-)]/[(I+)+(I-)]
 (Parsons and Flack (2004), Acta Cryst. A60, s61).
;
_refine_ls_abs_structure_Flack -0.8(10)
_refine_ls_extinction_coef 0.043(4)
_refine_ls_extinction_expression Fc^*^=kFc[1+0.001xFc^2^\l^3^/sin(2\q)]^-1/4^
_refine_ls_extinction_method SHELXL
_refine_ls_goodness_of_fit_ref 1.044
_refine_ls_hydrogen_treatment constr
_refine_ls_matrix_type full
_refine_ls_number_parameters 138
_refine_ls_number_reflns 1365
_refine_ls_number_restraints 1
_refine_ls_restrained_S_all 1.044
_refine_ls_R_factor_all 0.0499
_refine_ls_R_factor_gt 0.0386
_refine_ls_shift/su_max 0.000
_refine_ls_shift/su_mean 0.000
_refine_ls_structure_factor_coef Fsqd
_refine_ls_weighting_details
;
 w=1/[\s^2^(Fo^2^)+(0.0343P)^2^+0.0398P]
 where P=(Fo^2^+2Fc^2^)/3
;
_refine_ls_weighting_scheme calc
_refine_ls_wR_factor_gt 0.0796
_refine_ls_wR_factor_ref 0.0912
_reflns_Friedel_coverage 0.315
_reflns_Friedel_fraction_full 0.425
_reflns_Friedel_fraction_max 0.316
_reflns_number_gt 1105
_reflns_number_total 1365
_reflns_threshold_expression 'I > 2\s(I)'
_cod_data_source_file c6nj03976f2.cif
_cod_data_source_block m6
_cod_database_code 7056101
_shelxl_version_number 2013-2
_shelx_space_group_comment
;
The symmetry employed for this shelxl refinement is uniquely defined
by the following loop, which should always be used as a source of
symmetry information in preference to the above space-group names.
They are only intended as comments.
;
_olex2_refinement_description
;
1. Fixed Uiso
 At 1.5 times of:
  All C(H,H,H) groups
2.a Idealised Me refined as rotating group:
 C15(H15A,H15B,H15C)
;
_olex2_submission_special_instructions 'No special instructions were received'

loop_
_space_group_symop_operation_xyz
'x, y, z'
'-x, -y, z+1/2'
'-x+1/2, y+1/2, z+1/2'
'x+1/2, -y+1/2, z'

loop_
_atom_site_label
_atom_site_type_symbol
_atom_site_fract_x
_atom_site_fract_y
_atom_site_fract_z
_atom_site_U_iso_or_equiv
_atom_site_adp_type
_atom_site_occupancy
_atom_site_site_symmetry_order
_atom_site_calc_flag
_atom_site_refinement_flags_posn
N1 N 0.6413(2) 0.2445(3) 0.5355(3) 0.0451(6) Uani 1 1 d .
N2 N 0.7241(2) 0.3352(3) 0.4796(3) 0.0482(7) Uani 1 1 d .
N3 N 0.7800(2) 0.6114(4) 0.4966(4) 0.0519(7) Uani 1 1 d .
O4 O 0.4482(2) 0.1292(3) 0.6830(4) 0.0708(8) Uani 1 1 d .
C5 C 0.7060(2) 0.4803(3) 0.5356(4) 0.0379(7) Uani 1 1 d .
C6 C 0.6100(2) 0.4856(3) 0.6293(4) 0.0401(7) Uani 1 1 d .
C7 C 0.5703(2) 0.3318(4) 0.6252(4) 0.0402(7) Uani 1 1 d .
O8 O 0.7663(2) 0.7341(3) 0.5703(5) 0.0864(11) Uani 1 1 d .
N9 N 0.5614(3) 0.6241(4) 0.7082(5) 0.0627(9) Uani 1 1 d .
N10 N 0.4669(2) 0.2723(4) 0.6905(4) 0.0522(7) Uani 1 1 d .
O11 O 0.8494(2) 0.5909(4) 0.3948(4) 0.0736(8) Uani 1 1 d .
O12 O 0.4051(3) 0.3730(4) 0.7464(4) 0.0877(11) Uani 1 1 d .
O13 O 0.5186(2) 0.7273(4) 0.6264(6) 0.1088(15) Uani 1 1 d .
O14 O 0.5703(3) 0.6250(4) 0.8511(4) 0.0983(12) Uani 1 1 d .
C15 C 0.6380(4) 0.0738(4) 0.4925(6) 0.0776(14) Uani 1 1 d .
H15A H 0.5705 0.0520 0.4344 0.116 Uiso 1 1 calc GR
H15B H 0.6393 0.0096 0.5865 0.116 Uiso 1 1 calc GR
H15C H 0.7019 0.0483 0.4284 0.116 Uiso 1 1 calc GR

loop_
_atom_site_aniso_label
_atom_site_aniso_U_11
_atom_site_aniso_U_22
_atom_site_aniso_U_33
_atom_site_aniso_U_23
_atom_site_aniso_U_13
_atom_site_aniso_U_12
N1 0.0470(14) 0.0407(13) 0.0476(15) -0.0037(13) -0.0031(15) -0.0011(12)
N2 0.0447(15) 0.0532(15) 0.0467(15) -0.0055(14) 0.0046(15) -0.0003(13)
N3 0.0361(14) 0.0574(17) 0.0622(19) 0.0087(16) 0.0024(17) -0.0050(13)
O4 0.0663(16) 0.0623(15) 0.084(2) 0.0191(16) -0.0104(16) -0.0250(13)
C5 0.0351(14) 0.0432(16) 0.0355(16) 0.0026(13) -0.0010(14) 0.0013(12)
C6 0.0394(15) 0.0418(16) 0.0392(16) -0.0001(15) 0.0025(15) 0.0010(13)
C7 0.0388(15) 0.0489(16) 0.0328(14) -0.0007(14) -0.0037(14) -0.0049(13)
O8 0.0731(17) 0.0523(14) 0.134(3) -0.0138(19) 0.017(2) -0.0126(14)
N9 0.0459(16) 0.0535(19) 0.089(3) -0.0210(19) 0.0192(19) -0.0033(14)
N10 0.0476(15) 0.0640(18) 0.0451(16) 0.0045(16) 0.0002(15) -0.0140(14)
O11 0.0582(16) 0.091(2) 0.0712(18) 0.0121(16) 0.0233(16) -0.0136(15)
O12 0.0649(18) 0.097(2) 0.102(3) -0.0223(18) 0.0386(19) -0.0153(16)
O13 0.085(2) 0.0724(19) 0.169(4) -0.005(2) 0.001(3) 0.0389(18)
O14 0.104(3) 0.108(3) 0.082(2) -0.050(2) 0.034(2) -0.023(2)
C15 0.090(3) 0.046(2) 0.097(3) -0.023(2) 0.008(3) -0.010(2)

loop_
_atom_type_symbol
_atom_type_description
_atom_type_scat_dispersion_real
_atom_type_scat_dispersion_imag
_atom_type_scat_source
C C 0.0033 0.0016 'International Tables Vol C Tables 4.2.6.8 and 6.1.1.4'
H H 0.0000 0.0000 'International Tables Vol C Tables 4.2.6.8 and 6.1.1.4'
N N 0.0061 0.0033 'International Tables Vol C Tables 4.2.6.8 and 6.1.1.4'
O O 0.0106 0.0060 'International Tables Vol C Tables 4.2.6.8 and 6.1.1.4'

loop_
_geom_angle_atom_site_label_1
_geom_angle_atom_site_label_2
_geom_angle_atom_site_label_3
_geom_angle
N2 N1 C7 111.0(2)
N2 N1 C15 118.8(3)
C7 N1 C15 130.1(3)
C5 N2 N1 105.8(2)
O8 N3 C5 116.1(3)
O11 N3 C5 118.4(3)
O11 N3 O8 125.5(3)
N2 C5 N3 120.9(3)
N2 C5 C6 111.7(3)
C6 C5 N3 127.5(3)
C5 C6 N9 127.9(3)
C7 C6 C5 103.9(3)
C7 C6 N9 128.2(3)
N1 C7 C6 107.6(3)
N1 C7 N10 124.5(3)
C6 C7 N10 127.6(3)
O13 N9 C6 117.8(4)
O14 N9 C6 115.3(4)
O14 N9 O13 126.9(4)
O4 N10 C7 118.4(3)
O12 N10 O4 126.0(3)
O12 N10 C7 115.5(3)
N1 C15 H15A 109.5
N1 C15 H15B 109.5
N1 C15 H15C 109.5
H15A C15 H15B 109.5
H15A C15 H15C 109.5
H15B C15 H15C 109.5

loop_
_geom_bond_atom_site_label_1
_geom_bond_atom_site_label_2
_geom_bond_distance
N1 N2 1.331(3)
N1 C7 1.351(4)
N1 C15 1.470(4)
N2 C5 1.318(4)
N3 C5 1.443(4)
N3 O8 1.210(4)
N3 O11 1.207(4)
O4 N10 1.216(3)
C5 C6 1.394(4)
C6 C7 1.368(4)
C6 N9 1.455(4)
C7 N10 1.439(4)
N9 O13 1.217(5)
N9 O14 1.216(5)
N10 O12 1.213(4)
C15 H15A 0.9600
C15 H15B 0.9600
C15 H15C 0.9600

loop_
_geom_torsion_atom_site_label_1
_geom_torsion_atom_site_label_2
_geom_torsion_atom_site_label_3
_geom_torsion_atom_site_label_4
_geom_torsion
N1 N2 C5 N3 -179.2(3)
N1 N2 C5 C6 -0.2(3)
N1 C7 N10 O4 10.2(5)
N1 C7 N10 O12 -168.7(3)
N2 N1 C7 C6 -0.9(4)
N2 N1 C7 N10 174.0(3)
N2 C5 C6 C7 -0.4(4)
N2 C5 C6 N9 -178.4(3)
N3 C5 C6 C7 178.6(3)
N3 C5 C6 N9 0.6(5)
C5 C6 C7 N1 0.7(3)
C5 C6 C7 N10 -173.9(3)
C5 C6 N9 O13 69.5(4)
C5 C6 N9 O14 -109.1(4)
C6 C7 N10 O4 -176.0(3)
C6 C7 N10 O12 5.1(5)
C7 N1 N2 C5 0.6(3)
C7 C6 N9 O13 -108.0(4)
C7 C6 N9 O14 73.3(5)
O8 N3 C5 N2 -170.0(3)
O8 N3 C5 C6 11.1(5)
N9 C6 C7 N1 178.8(3)
N9 C6 C7 N10 4.1(6)
O11 N3 C5 N2 10.1(4)
O11 N3 C5 C6 -168.8(3)
C15 N1 N2 C5 179.7(3)
C15 N1 C7 C6 -179.8(4)
C15 N1 C7 N10 -5.0(5)
